data_1575686
loop_
_publ_author_name
'Ren, Yu-Wei'
'Luo, Jia-Hua'
'Chen, Zhi-Hua'
'Liu, Shu-Zhen'
'Guo, Xin-Ping'
'Chen, Guo-Yang'
'Feng, Mei-Ling'
'Huang, Xiao-Ying'

_publ_section_title
;
 The efficient removal of Sr<sup>2+</sup> using two thiostannates
 <i>via</i> ion exchange.
;
_journal_issue 40
_journal_name_full 'Dalton transactions (Cambridge, England : 2003)'
_journal_page_first 15055
_journal_page_last 15061
_journal_paper_doi 10.1039/d5dt01904d
_journal_volume 54
_journal_year 2025
_chemical_formula_moiety 'H2 K1.10 O Rb0.90 S5 Sn2'
_chemical_formula_sum 'H2 K1.1 O Rb0.9 S5 Sn2'
_chemical_formula_weight 535.57
_space_group_crystal_system orthorhombic
_space_group_IT_number 60
_space_group_name_Hall '-P 2n 2ab'
_space_group_name_H-M_alt 'P b c n'
_atom_sites_solution_hydrogens difmap
_audit_creation_method SHELXL-2018/3
_audit_update_record
;
2025-07-17 deposited with the CCDC.	2025-09-09 downloaded from the CCDC.
;
_cell_angle_alpha 90
_cell_angle_beta 90
_cell_angle_gamma 90
_cell_formula_units_Z 8
_cell_length_a 6.8120(3)
_cell_length_b 17.0588(7)
_cell_length_c 19.4580(8)
_cell_measurement_reflns_used 6079
_cell_measurement_temperature 100(2)
_cell_measurement_theta_max 30.2145
_cell_measurement_theta_min 2.0933
_cell_volume 2261.11(16)
_computing_cell_refinement 'CrysAlisPro 1.171.43.101a (Rigaku OD, 2023)'
_computing_data_collection 'CrysAlisPro system (CCD 43.101a 64-bit (release 13-12-2023))'
_computing_data_reduction 'CrysAlisPro 1.171.43.101a (Rigaku OD, 2023)'
_computing_molecular_graphics 'DIAMOND. Version 4.0. Crystal Impact'
_computing_publication_material 'Microsoft Word 2016'
_computing_structure_refinement 'SHELXL-2018/3 (Sheldrick, 2018)'
_computing_structure_solution 'SHELXL 2018/3 (Sheldrick, 2018)'
_diffrn_ambient_temperature 100(2)
_diffrn_detector_area_resol_mean 10.0000
_diffrn_measured_fraction_theta_full 0.999
_diffrn_measured_fraction_theta_max 0.829
_diffrn_measurement_device_type 'XtaLAB Synergy R, HyPix'
_diffrn_measurement_method '\w scans'
_diffrn_radiation_type MoK\a
_diffrn_radiation_wavelength 0.71073
_diffrn_reflns_av_R_equivalents 0.0363
_diffrn_reflns_av_unetI/netI 0.0367
_diffrn_reflns_Laue_measured_fraction_full 0.999
_diffrn_reflns_Laue_measured_fraction_max 0.829
_diffrn_reflns_limit_h_max 8
_diffrn_reflns_limit_h_min -7
_diffrn_reflns_limit_k_max 21
_diffrn_reflns_limit_k_min -20
_diffrn_reflns_limit_l_max 26
_diffrn_reflns_limit_l_min -21
_diffrn_reflns_number 12140
_diffrn_reflns_point_group_measured_fraction_full 0.999
_diffrn_reflns_point_group_measured_fraction_max 0.829
_diffrn_reflns_theta_full 25.242
_diffrn_reflns_theta_max 30.215
_diffrn_reflns_theta_min 2.388
_diffrn_source 'micro-focus sealed X-ray tube'
_exptl_absorpt_coefficient_mu 9.533
_exptl_absorpt_correction_T_max 1.00000
_exptl_absorpt_correction_T_min 0.58119
_exptl_absorpt_correction_type multi-scan
_exptl_absorpt_process_details
;
CrysAlisPro 1.171.43.101a (Rigaku Oxford Diffraction, 2023)
Empirical absorption correction using spherical harmonics,
implemented in SCALE3 ABSPACK scaling algorithm.
;
_exptl_crystal_colour yellow
_exptl_crystal_density_diffrn 3.147
_exptl_crystal_description needle-like
_exptl_crystal_F_000 1953
_exptl_crystal_size_max 0.150
_exptl_crystal_size_mid 0.040
_exptl_crystal_size_min 0.040
_refine_diff_density_max 0.907
_refine_diff_density_min -1.474
_refine_diff_density_rms 0.218
_refine_ls_extinction_method none
_refine_ls_goodness_of_fit_ref 1.055
_refine_ls_hydrogen_treatment refxyz
_refine_ls_matrix_type full
_refine_ls_number_parameters 100
_refine_ls_number_reflns 2792
_refine_ls_number_restraints 4
_refine_ls_restrained_S_all 1.055
_refine_ls_R_factor_all 0.0410
_refine_ls_R_factor_gt 0.0265
_refine_ls_shift/su_max 0.000
_refine_ls_shift/su_mean 0.000
_refine_ls_structure_factor_coef Fsqd
_refine_ls_weighting_details 'w=1/[\s^2^(Fo^2^)+(0.0228P)^2^+4.3858P] where P=(Fo^2^+2Fc^2^)/3'
_refine_ls_weighting_scheme calc
_refine_ls_wR_factor_gt 0.0543
_refine_ls_wR_factor_ref 0.0594
_reflns_Friedel_coverage 0.000
_reflns_number_gt 2229
_reflns_number_total 2792
_reflns_threshold_expression 'I > 2\s(I)'
_cod_data_source_file d5dt01904d2.cif
_cod_data_source_block x_CCDC1
_cod_depositor_comments 'Adding full bibliography for 1575685--1575686.cif.'
_cod_original_formula_sum 'H2 K1.10 O Rb0.90 S5 Sn2'
_cod_database_code 1575686
_shelx_shelxl_version_number 2018/3
_shelx_space_group_comment
;
The symmetry employed for this shelxl refinement is uniquely defined
by the following loop, which should always be used as a source of
symmetry information in preference to the above space-group names.
They are only intended as comments.
;
_shelx_estimated_absorpt_t_min 0.329
_shelx_estimated_absorpt_t_max 0.702

loop_
_space_group_symop_operation_xyz
'x, y, z'
'-x+1/2, -y+1/2, z+1/2'
'-x, y, -z+1/2'
'x+1/2, -y+1/2, -z'
'-x, -y, -z'
'x-1/2, y-1/2, -z-1/2'
'x, -y, z-1/2'
'-x-1/2, y-1/2, z'

loop_
_atom_site_label
_atom_site_type_symbol
_atom_site_fract_x
_atom_site_fract_y
_atom_site_fract_z
_atom_site_U_iso_or_equiv
_atom_site_adp_type
_atom_site_occupancy
_atom_site_site_symmetry_order
_atom_site_calc_flag
_atom_site_refinement_flags_posn
_atom_site_refinement_flags_adp
_atom_site_refinement_flags_occupancy
_atom_site_disorder_assembly
_atom_site_disorder_group
Sn1 Sn 0.36354(4) 0.35648(2) 0.32212(2) 0.01208(8) Uani 1 1 d . . . . .
Sn2 Sn 0.24773(4) 0.49789(2) 0.47060(2) 0.00790(8) Uani 1 1 d . . . . .
S1 S 0.26831(17) 0.24355(6) 0.37804(6) 0.0179(2) Uani 1 1 d . . . . .
S2 S 0.28257(16) 0.35760(6) 0.19899(6) 0.0146(2) Uani 1 1 d . . . . .
S3 S 0.24320(16) 0.48689(6) 0.34520(6) 0.0136(2) Uani 1 1 d . . . . .
S4 S 0.54241(15) 0.40295(5) 0.48159(6) 0.0112(2) Uani 1 1 d . . . . .
S5 S 0.04717(15) 0.40763(5) 0.53424(5) 0.0101(2) Uani 1 1 d . . . . .
Rb1 Rb 0.82495(8) 0.25499(3) 0.44348(3) 0.01410(19) Uani 0.627(4) 1 d . . P A 1
K1 K 0.82495(8) 0.25499(3) 0.44348(3) 0.01410(19) Uani 0.373(4) 1 d . . P A 2
Rb2 Rb 0.25903(12) 0.45168(4) 0.67946(4) 0.0219(3) Uani 0.271(4) 1 d . . P B 1
K2 K 0.25903(12) 0.45168(4) 0.67946(4) 0.0219(3) Uani 0.729(4) 1 d D . P B 2
O1 O 0.000000 0.3558(2) 0.750000 0.0213(10) Uani 1 2 d DS T P . .
H1 H -0.052(8) 0.326(3) 0.722(2) 0.032 Uiso 1 1 d D U . . .
O2 O 0.500000 0.3426(3) 0.750000 0.0399(15) Uani 1 2 d DS T P . .
H2 H 0.4353(18) 0.3162(12) 0.7775(5) 0.060 Uiso 1 1 d D U . . .

loop_
_atom_site_aniso_label
_atom_site_aniso_U_11
_atom_site_aniso_U_22
_atom_site_aniso_U_33
_atom_site_aniso_U_23
_atom_site_aniso_U_13
_atom_site_aniso_U_12
Sn1 0.01427(15) 0.01098(14) 0.01098(15) 0.00108(10) 0.00314(12) 0.00204(10)
Sn2 0.00524(14) 0.00985(14) 0.00862(15) -0.00017(9) 0.00040(11) -0.00032(9)
S1 0.0238(6) 0.0136(5) 0.0162(6) 0.0040(4) 0.0053(5) 0.0006(4)
S2 0.0127(5) 0.0183(5) 0.0128(5) -0.0012(4) 0.0019(4) -0.0026(4)
S3 0.0172(6) 0.0144(5) 0.0093(5) 0.0002(4) 0.0005(4) 0.0054(4)
S4 0.0074(5) 0.0091(4) 0.0172(6) -0.0025(4) -0.0017(4) 0.0002(3)
S5 0.0067(5) 0.0101(4) 0.0135(6) 0.0015(4) 0.0017(4) 0.0002(3)
Rb1 0.0122(3) 0.0122(3) 0.0179(3) 0.00243(19) 0.0020(2) 0.00147(17)
K1 0.0122(3) 0.0122(3) 0.0179(3) 0.00243(19) 0.0020(2) 0.00147(17)
Rb2 0.0305(5) 0.0190(4) 0.0161(4) -0.0014(3) -0.0063(3) -0.0055(3)
K2 0.0305(5) 0.0190(4) 0.0161(4) -0.0014(3) -0.0063(3) -0.0055(3)
O1 0.020(3) 0.013(2) 0.031(3) 0.000 -0.012(2) 0.000
O2 0.028(3) 0.028(3) 0.063(4) 0.000 0.020(3) 0.000

loop_
_atom_type_symbol
_atom_type_description
_atom_type_scat_dispersion_real
_atom_type_scat_dispersion_imag
_atom_type_scat_source
S S 0.1246 0.1234 'International Tables Vol C Tables 4.2.6.8 and 6.1.1.4'
K K 0.2009 0.2494 'International Tables Vol C Tables 4.2.6.8 and 6.1.1.4'
Sn Sn -0.6537 1.4246 'International Tables Vol C Tables 4.2.6.8 and 6.1.1.4'
O O 0.0106 0.0060 'International Tables Vol C Tables 4.2.6.8 and 6.1.1.4'
H H 0.0000 0.0000 'International Tables Vol C Tables 4.2.6.8 and 6.1.1.4'
Rb Rb -0.9393 2.9676 'International Tables Vol C Tables 4.2.6.8 and 6.1.1.4'

loop_
_geom_angle_atom_site_label_1
_geom_angle_atom_site_label_2
_geom_angle_atom_site_label_3
_geom_angle
_geom_angle_site_symmetry_1
_geom_angle_site_symmetry_3
_geom_angle_publ_flag
S1 Sn1 S3 125.94(4) . . ?
S1 Sn1 S2 111.30(4) . 3_655 ?
S3 Sn1 S2 111.03(4) . 3_655 ?
S1 Sn1 S2 113.78(4) . . ?
S3 Sn1 S2 95.62(4) . . ?
S2 Sn1 S2 93.29(4) 3_655 . ?
S1 Sn1 Rb2 146.55(3) . 5_666 ?
S3 Sn1 Rb2 59.09(3) . 5_666 ?
S2 Sn1 Rb2 51.95(3) 3_655 5_666 ?
S2 Sn1 Rb2 97.19(3) . 5_666 ?
S1 Sn1 Rb1 67.03(3) . . ?
S3 Sn1 Rb1 121.19(3) . . ?
S2 Sn1 Rb1 51.26(3) 3_655 . ?
S2 Sn1 Rb1 134.67(3) . . ?
Rb2 Sn1 Rb1 82.473(14) 5_666 . ?
S1 Sn1 Rb2 152.09(3) . 7_565 ?
S3 Sn1 Rb2 50.92(3) . 7_565 ?
S2 Sn1 Rb2 92.76(3) 3_655 7_565 ?
S2 Sn1 Rb2 48.36(3) . 7_565 ?
Rb2 Sn1 Rb2 60.31(2) 5_666 7_565 ?
Rb1 Sn1 Rb2 140.692(15) . 7_565 ?
S5 Sn2 S4 126.17(4) . 5_666 ?
S5 Sn2 S3 117.23(4) . . ?
S4 Sn2 S3 116.59(4) 5_666 . ?
S5 Sn2 S5 88.64(3) . 5_566 ?
S4 Sn2 S5 92.16(3) 5_666 5_566 ?
S3 Sn2 S5 90.10(3) . 5_566 ?
S5 Sn2 S4 89.86(3) . . ?
S4 Sn2 S4 86.96(3) 5_666 . ?
S3 Sn2 S4 92.53(4) . . ?
S5 Sn2 S4 177.35(4) 5_566 . ?
S5 Sn2 Rb2 51.87(3) . . ?
S4 Sn2 Rb2 75.10(3) 5_666 . ?
S3 Sn2 Rb2 164.63(3) . . ?
S5 Sn2 Rb2 99.75(3) 5_566 . ?
S4 Sn2 Rb2 77.61(3) . . ?
S5 Sn2 K2 51.87(3) . . ?
S4 Sn2 K2 75.10(3) 5_666 . ?
S3 Sn2 K2 164.63(3) . . ?
S5 Sn2 K2 99.75(3) 5_566 . ?
S4 Sn2 K2 77.61(3) . . ?
Sn1 S1 Rb1 113.09(4) . 1_455 ?
Sn1 S1 Rb1 115.59(4) . 4_456 ?
Rb1 S1 Rb1 73.48(3) 1_455 4_456 ?
Sn1 S1 Rb1 80.96(3) . . ?
Rb1 S1 Rb1 138.13(4) 1_455 . ?
Rb1 S1 Rb1 65.11(2) 4_456 . ?
Sn1 S2 Sn1 86.70(4) 3_655 . ?
Sn1 S2 Rb2 92.09(3) 3_655 7_565 ?
Sn1 S2 Rb2 97.56(4) . 7_565 ?
Sn1 S2 Rb1 94.14(4) 3_655 3_655 ?
Sn1 S2 Rb1 148.10(4) . 3_655 ?
Rb2 S2 Rb1 114.25(4) 7_565 3_655 ?
Sn1 S3 Sn2 104.59(4) . . ?
Sn1 S3 Rb2 95.57(4) . 7_565 ?
Sn2 S3 Rb2 157.46(4) . 7_565 ?
Sn1 S3 Rb2 85.60(3) . 5_666 ?
Sn2 S3 Rb2 95.70(4) . 5_666 ?
Rb2 S3 Rb2 75.65(3) 7_565 5_666 ?
Sn1 S3 Rb2 124.39(4) . 5_566 ?
Sn2 S3 Rb2 97.02(3) . 5_566 ?
Rb2 S3 Rb2 79.29(3) 7_565 5_566 ?
Rb2 S3 Rb2 142.60(4) 5_666 5_566 ?
Sn2 S4 Sn2 93.03(3) 5_666 . ?
Sn2 S4 Rb1 106.38(4) 5_666 . ?
Sn2 S4 Rb1 157.48(4) . . ?
Sn2 S4 K1 106.38(4) 5_666 . ?
Sn2 S4 K1 157.48(4) . . ?
Sn2 S4 Rb1 130.59(4) 5_666 4_456 ?
Sn2 S4 Rb1 101.14(3) . 4_456 ?
Rb1 S4 Rb1 75.01(2) . 4_456 ?
Sn2 S5 Sn2 91.36(3) . 5_566 ?
Sn2 S5 Rb2 92.71(3) . . ?
Sn2 S5 Rb2 103.44(4) 5_566 . ?
Sn2 S5 K2 92.71(3) . . ?
Sn2 S5 K2 103.44(4) 5_566 . ?
Sn2 S5 Rb1 105.86(3) . 4_456 ?
Sn2 S5 Rb1 162.30(4) 5_566 4_456 ?
Rb2 S5 Rb1 80.24(3) . 4_456 ?
Sn2 S5 Rb1 117.64(4) . 1_455 ?
Sn2 S5 Rb1 96.32(3) 5_566 1_455 ?
Rb2 S5 Rb1 143.33(3) . 1_455 ?
Rb1 S5 Rb1 72.30(2) 4_456 1_455 ?
S4 Rb1 S1 132.64(3) . 1_655 ?
S4 Rb1 S2 69.85(3) . 3_655 ?
S1 Rb1 S2 84.92(3) 1_655 3_655 ?
S4 Rb1 S5 105.98(3) . 4_556 ?
S1 Rb1 S5 121.00(3) 1_655 4_556 ?
S2 Rb1 S5 114.25(3) 3_655 4_556 ?
S4 Rb1 S4 140.60(2) . 4_556 ?
S1 Rb1 S4 73.66(3) 1_655 4_556 ?
S2 Rb1 S4 149.44(3) 3_655 4_556 ?
S5 Rb1 S4 62.59(3) 4_556 4_556 ?
S4 Rb1 S5 64.12(3) . 1_655 ?
S1 Rb1 S5 80.89(3) 1_655 1_655 ?
S2 Rb1 S5 97.08(3) 3_655 1_655 ?
S5 Rb1 S5 142.05(2) 4_556 1_655 ?
S4 Rb1 S5 100.67(3) 4_556 1_655 ?
S4 Rb1 S1 72.74(3) . 4_556 ?
S1 Rb1 S1 119.17(4) 1_655 4_556 ?
S2 Rb1 S1 142.40(3) 3_655 4_556 ?
S5 Rb1 S1 79.45(3) 4_556 4_556 ?
S4 Rb1 S1 68.15(3) 4_556 4_556 ?
S5 Rb1 S1 62.61(3) 1_655 4_556 ?
S4 Rb1 S1 63.32(3) . . ?
S1 Rb1 S1 138.14(4) 1_655 . ?
S2 Rb1 S1 63.68(3) 3_655 . ?
S5 Rb1 S1 58.10(2) 4_556 . ?
S4 Rb1 S1 120.65(3) 4_556 . ?
S5 Rb1 S1 127.42(3) 1_655 . ?
S1 Rb1 S1 102.23(3) 4_556 . ?
S4 Rb1 Rb1 54.10(2) . 4_456 ?
S1 Rb1 Rb1 168.44(3) 1_655 4_456 ?
S2 Rb1 Rb1 106.63(2) 3_655 4_456 ?
S5 Rb1 Rb1 55.05(2) 4_556 4_456 ?
S4 Rb1 Rb1 95.73(3) 4_556 4_456 ?
S5 Rb1 Rb1 96.95(3) 1_655 4_456 ?
S1 Rb1 Rb1 50.87(2) 4_556 4_456 ?
S1 Rb1 Rb1 51.361(19) . 4_456 ?
S4 Rb1 Rb1 113.88(3) . 4_556 ?
S1 Rb1 Rb1 55.64(2) 1_655 4_556 ?
S2 Rb1 Rb1 130.70(3) 3_655 4_556 ?
S5 Rb1 Rb1 111.43(3) 4_556 4_556 ?
S4 Rb1 Rb1 50.89(2) 4_556 4_556 ?
S5 Rb1 Rb1 52.65(2) 1_655 4_556 ?
S1 Rb1 Rb1 63.53(3) 4_556 4_556 ?
S1 Rb1 Rb1 164.80(3) . 4_556 ?
Rb1 Rb1 Rb1 114.14(3) 4_456 4_556 ?
S4 Rb1 Rb2 134.62(3) . 4_556 ?
S1 Rb1 Rb2 80.27(3) 1_655 4_556 ?
S2 Rb1 Rb2 86.85(2) 3_655 4_556 ?
S5 Rb1 Rb2 48.60(2) 4_556 4_556 ?
S4 Rb1 Rb2 68.49(2) 4_556 4_556 ?
S5 Rb1 Rb2 160.32(2) 1_655 4_556 ?
S1 Rb1 Rb2 123.32(2) 4_556 4_556 ?
S1 Rb1 Rb2 71.52(2) . 4_556 ?
Rb1 Rb1 Rb2 100.380(19) 4_456 4_556 ?
Rb1 Rb1 Rb2 110.862(19) 4_556 4_556 ?
S4 Rb1 Sn1 51.75(2) . . ?
S1 Rb1 Sn1 118.93(3) 1_655 . ?
S2 Rb1 Sn1 34.598(19) 3_655 . ?
S5 Rb1 Sn1 89.52(2) 4_556 . ?
S4 Rb1 Sn1 150.83(2) 4_556 . ?
S5 Rb1 Sn1 107.14(2) 1_655 . ?
S1 Rb1 Sn1 117.56(2) 4_556 . ?
S1 Rb1 Sn1 32.010(16) . . ?
Rb1 Rb1 Sn1 72.586(10) 4_456 . ?
Rb1 Rb1 Sn1 158.277(19) 4_556 . ?
Rb2 Rb1 Sn1 87.019(16) 4_556 . ?
S4 K1 S1 132.64(3) . 1_655 ?
S4 K1 S2 69.85(3) . 3_655 ?
S1 K1 S2 84.92(3) 1_655 3_655 ?
S4 K1 S5 105.98(3) . 4_556 ?
S1 K1 S5 121.00(3) 1_655 4_556 ?
S2 K1 S5 114.25(3) 3_655 4_556 ?
S4 K1 S4 140.60(2) . 4_556 ?
S1 K1 S4 73.66(3) 1_655 4_556 ?
S2 K1 S4 149.44(3) 3_655 4_556 ?
S5 K1 S4 62.59(3) 4_556 4_556 ?
S4 K1 S5 64.12(3) . 1_655 ?
S1 K1 S5 80.89(3) 1_655 1_655 ?
S2 K1 S5 97.08(3) 3_655 1_655 ?
S5 K1 S5 142.05(2) 4_556 1_655 ?
S4 K1 S5 100.67(3) 4_556 1_655 ?
S4 K1 S1 72.74(3) . 4_556 ?
S1 K1 S1 119.17(4) 1_655 4_556 ?
S2 K1 S1 142.40(3) 3_655 4_556 ?
S5 K1 S1 79.45(3) 4_556 4_556 ?
S4 K1 S1 68.15(3) 4_556 4_556 ?
S5 K1 S1 62.61(3) 1_655 4_556 ?
O1 Rb2 O2 75.01(7) . . ?
O1 Rb2 S5 90.65(3) . . ?
O2 Rb2 S5 121.64(8) . . ?
O1 Rb2 S2 124.04(8) . 7_566 ?
O2 Rb2 S2 124.51(8) . 7_566 ?
S5 Rb2 S2 110.53(3) . 7_566 ?
O1 Rb2 S3 72.02(5) . 7_566 ?
O2 Rb2 S3 76.17(6) . 7_566 ?
S5 Rb2 S3 151.75(4) . 7_566 ?
S2 Rb2 S3 65.48(3) 7_566 7_566 ?
O1 Rb2 S3 147.38(5) . 5_666 ?
O2 Rb2 S3 73.07(6) . 5_666 ?
S5 Rb2 S3 111.74(3) . 5_666 ?
S2 Rb2 S3 71.27(3) 7_566 5_666 ?
S3 Rb2 S3 93.85(3) 7_566 5_666 ?
O1 Rb2 S3 68.51(5) . 5_566 ?
O2 Rb2 S3 143.46(5) . 5_566 ?
S5 Rb2 S3 62.11(3) . 5_566 ?
S2 Rb2 S3 76.92(3) 7_566 5_566 ?
S3 Rb2 S3 90.38(3) 7_566 5_566 ?
S3 Rb2 S3 142.61(4) 5_666 5_566 ?
O1 Rb2 Sn2 125.94(3) . . ?
O2 Rb2 Sn2 127.65(4) . . ?
S5 Rb2 Sn2 35.416(19) . . ?
S2 Rb2 Sn2 85.74(3) 7_566 . ?
S3 Rb2 Sn2 150.88(3) 7_566 . ?
S3 Rb2 Sn2 80.23(2) 5_666 . ?
S3 Rb2 Sn2 78.27(2) 5_566 . ?
O1 Rb2 Sn1 149.50(6) . 5_666 ?
O2 Rb2 Sn1 99.32(7) . 5_666 ?
S5 Rb2 Sn1 116.63(3) . 5_666 ?
S2 Rb2 Sn1 35.96(2) 7_566 5_666 ?
S3 Rb2 Sn1 77.51(2) 7_566 5_666 ?
S3 Rb2 Sn1 35.317(18) 5_666 5_666 ?
S3 Rb2 Sn1 110.87(2) 5_566 5_666 ?
Sn2 Rb2 Sn1 81.635(15) . 5_666 ?
O1 Rb2 Rb2 99.84(3) . 3_656 ?
O2 Rb2 Rb2 41.01(8) . 3_656 ?
S5 Rb2 Rb2 153.56(4) . 3_656 ?
S2 Rb2 Rb2 83.58(2) 7_566 3_656 ?
S3 Rb2 Rb2 54.17(3) 7_566 3_656 ?
S3 Rb2 Rb2 50.18(2) 5_666 3_656 ?
S3 Rb2 Rb2 144.32(3) 5_566 3_656 ?
Sn2 Rb2 Rb2 130.08(3) . 3_656 ?
Sn1 Rb2 Rb2 62.020(15) 5_666 3_656 ?
O1 Rb2 Rb1 81.80(7) . 4_456 ?
O2 Rb2 Rb1 70.71(7) . 4_456 ?
S5 Rb2 Rb1 51.16(2) . 4_456 ?
S2 Rb2 Rb1 151.16(3) 7_566 4_456 ?
S3 Rb2 Rb1 142.03(3) 7_566 4_456 ?
S3 Rb2 Rb1 93.83(3) 5_666 4_456 ?
S3 Rb2 Rb1 105.31(3) 5_566 4_456 ?
Sn2 Rb2 Rb1 67.078(14) . 4_456 ?
Sn1 Rb2 Rb1 125.32(2) 5_666 4_456 ?
Rb2 Rb2 Rb1 106.127(19) 3_656 4_456 ?
O1 Rb2 Sn1 103.44(6) . 7_566 ?
O2 Rb2 Sn1 95.17(7) . 7_566 ?
S5 Rb2 Sn1 143.02(3) . 7_566 ?
S2 Rb2 Sn1 34.08(2) 7_566 7_566 ?
S3 Rb2 Sn1 33.513(18) 7_566 7_566 ?
S3 Rb2 Sn1 73.17(2) 5_666 7_566 ?
S3 Rb2 Sn1 91.23(2) 5_566 7_566 ?
Sn2 Rb2 Sn1 119.088(18) . 7_566 ?
Sn1 Rb2 Sn1 46.531(11) 5_666 7_566 ?
Rb2 Rb2 Sn1 57.665(13) 3_656 7_566 ?
Rb1 Rb2 Sn1 163.39(2) 4_456 7_566 ?
O1 Rb2 H1 14.5(6) . . ?
O2 Rb2 H1 79.3(10) . . ?
S5 Rb2 H1 76.8(6) . . ?
S2 Rb2 H1 133.0(10) 7_566 . ?
S3 Rb2 H1 86.4(6) 7_566 . ?
S3 Rb2 H1 151.5(10) 5_666 . ?
S3 Rb2 H1 65.9(10) 5_566 . ?
Sn2 Rb2 H1 112.2(6) . . ?
Sn1 Rb2 H1 163.7(7) 5_666 . ?
Rb2 Rb2 H1 110.5(8) 3_656 . ?
Rb1 Rb2 H1 69.9(8) 4_456 . ?
Sn1 Rb2 H1 117.2(7) 7_566 . ?
O1 Rb2 H2 61.39(19) . . ?
O2 Rb2 H2 13.82(15) . . ?
S5 Rb2 H2 120.8(3) . . ?
S2 Rb2 H2 128.6(3) 7_566 . ?
S3 Rb2 H2 70.8(3) 7_566 . ?
S3 Rb2 H2 86.4(2) 5_666 . ?
S3 Rb2 H2 129.70(17) 5_566 . ?
Sn2 Rb2 H2 136.3(2) . . ?
Sn1 Rb2 H2 109.7(3) 5_666 . ?
Rb2 Rb2 H2 48.4(3) 3_656 . ?
Rb1 Rb2 H2 72.7(3) 4_456 . ?
Sn1 Rb2 H2 95.8(3) 7_566 . ?
H1 Rb2 H2 66.7(10) . . ?
O1 Rb2 H2 81.9(2) . 3_656 ?
O2 Rb2 H2 13.91(15) . 3_656 ?
S5 Rb2 H2 110.2(3) . 3_656 ?
S2 Rb2 H2 130.5(3) 7_566 3_656 ?
S3 Rb2 H2 89.73(19) 7_566 3_656 ?
S3 Rb2 H2 68.4(3) 5_666 3_656 ?
S3 Rb2 H2 148.8(3) 5_566 3_656 ?
Sn2 Rb2 H2 113.80(13) . 3_656 ?
Sn1 Rb2 H2 99.6(3) 5_666 3_656 ?
Rb2 Rb2 H2 48.5(3) 3_656 3_656 ?
Rb1 Rb2 H2 59.1(3) 4_456 3_656 ?
Sn1 Rb2 H2 105.6(3) 7_566 3_656 ?
H1 Rb2 H2 83.0(11) . 3_656 ?
H2 Rb2 H2 24.9(2) . 3_656 ?
O1 Rb2 H1 13.4(7) . 3_556 ?
O2 Rb2 H1 61.8(7) . 3_556 ?
S5 Rb2 H1 99.8(9) . 3_556 ?
S2 Rb2 H1 127.9(10) 7_566 3_556 ?
S3 Rb2 H1 67.8(10) 7_566 3_556 ?
S3 Rb2 H1 133.9(7) 5_666 3_556 ?
S3 Rb2 H1 81.6(7) 5_566 3_556 ?
Sn2 Rb2 H1 135.0(9) . 3_556 ?
Sn1 Rb2 H1 143.3(9) 5_666 3_556 ?
Rb2 Rb2 H1 87.4(7) 3_656 3_556 ?
Rb1 Rb2 H1 80.3(10) 4_456 3_556 ?
Sn1 Rb2 H1 101.1(10) 7_566 3_556 ?
H1 Rb2 H1 23.6(15) . 3_556 ?
H2 Rb2 H1 48.1(7) . 3_556 ?
H2 Rb2 H1 69.6(8) 3_656 3_556 ?
O1 K2 O2 75.01(7) . . ?
O1 K2 S5 90.65(3) . . ?
O2 K2 S5 121.64(8) . . ?
O1 K2 S2 124.04(8) . 7_566 ?
O2 K2 S2 124.51(8) . 7_566 ?
S5 K2 S2 110.53(3) . 7_566 ?
O1 K2 S3 72.02(5) . 7_566 ?
O2 K2 S3 76.17(6) . 7_566 ?
S5 K2 S3 151.75(4) . 7_566 ?
S2 K2 S3 65.48(3) 7_566 7_566 ?
O1 K2 S3 147.38(5) . 5_666 ?
O2 K2 S3 73.07(6) . 5_666 ?
S5 K2 S3 111.74(3) . 5_666 ?
S2 K2 S3 71.27(3) 7_566 5_666 ?
S3 K2 S3 93.85(3) 7_566 5_666 ?
O1 K2 S3 68.51(5) . 5_566 ?
O2 K2 S3 143.46(5) . 5_566 ?
S5 K2 S3 62.11(3) . 5_566 ?
S2 K2 S3 76.92(3) 7_566 5_566 ?
S3 K2 S3 90.38(3) 7_566 5_566 ?
S3 K2 S3 142.61(4) 5_666 5_566 ?
O1 K2 Sn2 125.94(3) . . ?
O2 K2 Sn2 127.65(4) . . ?
S5 K2 Sn2 35.416(19) . . ?
S2 K2 Sn2 85.74(3) 7_566 . ?
S3 K2 Sn2 150.88(3) 7_566 . ?
S3 K2 Sn2 80.23(2) 5_666 . ?
S3 K2 Sn2 78.27(2) 5_566 . ?
O1 K2 Sn1 149.50(6) . 5_666 ?
O2 K2 Sn1 99.32(7) . 5_666 ?
S5 K2 Sn1 116.63(3) . 5_666 ?
S2 K2 Sn1 35.96(2) 7_566 5_666 ?
S3 K2 Sn1 77.51(2) 7_566 5_666 ?
S3 K2 Sn1 35.317(18) 5_666 5_666 ?
S3 K2 Sn1 110.87(2) 5_566 5_666 ?
Sn2 K2 Sn1 81.635(15) . 5_666 ?
Rb2 O1 Rb2 107.59(15) 3_556 . ?
Rb2 O1 H1 115(4) 3_556 . ?
Rb2 O1 H1 108(4) . . ?
K2 O1 H1 108(4) . . ?
Rb2 O1 H1 108(4) 3_556 3_556 ?
Rb2 O1 H1 115(4) . 3_556 ?
K2 O1 H1 115(4) . 3_556 ?
H1 O1 H1 105(8) . 3_556 ?
Rb2 O2 Rb2 97.98(16) 3_656 . ?
Rb2 O2 H2 110.6(11) 3_656 . ?
Rb2 O2 H2 111.2(11) . . ?
K2 O2 H2 111.2(11) . . ?
Rb2 O2 H2 111.2(11) 3_656 3_656 ?
Rb2 O2 H2 110.6(11) . 3_656 ?
H2 O2 H2 114(2) . 3_656 ?

loop_
_geom_bond_atom_site_label_1
_geom_bond_atom_site_label_2
_geom_bond_distance
_geom_bond_site_symmetry_2
_geom_bond_publ_flag
Sn1 S1 2.3056(11) . ?
Sn1 S3 2.4130(10) . ?
Sn1 S2 2.4455(11) 3_655 ?
Sn1 S2 2.4586(12) . ?
Sn1 Rb2 4.1619(8) 5_666 ?
Sn1 Rb1 4.2957(6) . ?
Sn1 Rb2 4.3500(8) 7_565 ?
Sn2 S5 2.4022(10) . ?
Sn2 S4 2.4023(10) 5_666 ?
Sn2 S3 2.4474(11) . ?
Sn2 S5 2.5772(10) 5_566 ?
Sn2 S4 2.5880(10) . ?
Sn2 Rb2 4.1406(9) . ?
Sn2 K2 4.1406(9) . ?
S1 Rb1 3.2835(13) 1_455 ?
S1 Rb1 3.4943(14) 4_456 ?
S1 Rb1 4.0047(13) . ?
S2 Rb2 3.2795(13) 7_565 ?
S2 Rb1 3.3595(12) 3_655 ?
S3 Rb2 3.3926(14) 7_565 ?
S3 Rb2 3.5813(14) 5_666 ?
S3 Rb2 3.6102(14) 5_566 ?
S4 Rb1 3.2596(11) . ?
S4 K1 3.2596(11) . ?
S4 Rb1 3.4029(11) 4_456 ?
S5 Rb2 3.2608(13) . ?
S5 K2 3.2608(13) . ?
S5 Rb1 3.3859(11) 4_456 ?
S5 Rb1 3.4914(11) 1_455 ?
Rb1 Rb1 4.0580(6) 4_456 ?
Rb1 Rb1 4.0580(6) 4_556 ?
Rb1 Rb2 4.2841(9) 4_556 ?
Rb2 O1 2.770(3) . ?
Rb2 O2 2.835(3) . ?
Rb2 Rb2 4.2793(16) 3_656 ?
Rb2 H1 3.12(5) . ?
Rb2 H2 3.228(17) . ?
Rb2 H2 3.221(17) 3_656 ?
Rb2 H1 3.20(5) 3_556 ?
K2 O1 2.770(3) . ?
K2 O2 2.835(3) . ?
O1 H1 0.818(10) . ?
O1 H1 0.818(10) 3_556 ?
O2 H2 0.827(10) . ?
O2 H2 0.827(10) 3_656 ?

loop_
_geom_hbond_atom_site_label_D
_geom_hbond_atom_site_label_H
_geom_hbond_atom_site_label_A
_geom_hbond_distance_DH
_geom_hbond_distance_HA
_geom_hbond_distance_DA
_geom_hbond_angle_DHA
_geom_hbond_site_symmetry_A
_geom_hbond_publ_flag
O2 H2 S1 0.827(10) 2.605(8) 3.422(3) 169.4(16) 2 yes
O1 H1 S1 0.818(10) 2.593(15) 3.401(2) 170(5) 4_456 yes
